data_1562814
loop_
_publ_author_name
'Xiao, Yao'
'Wang, Neng'
'Wan, Lin-Xi'
'Zhou, Xian-Li'
'Li, Xiaohuan'
'Gao, Feng'

_publ_section_title
;
 Iron-Catalyzed Skeletal Conversion of Lathyrane to Premyrsinane Euphorbia
 Diterpenes and Their Cytotoxic Activities
;
_journal_name_full 'Journal of Natural Products'
_journal_paper_doi 10.1021/acs.jnatprod.0c01363
_journal_year 2021
_chemical_formula_moiety 'C31 H40 O7'
_chemical_formula_sum 'C31 H40 O7'
_chemical_formula_weight 524.63
_space_group_crystal_system orthorhombic
_space_group_IT_number 19
_space_group_name_Hall 'P 2ac 2ab'
_space_group_name_H-M_alt 'P 21 21 21'
_atom_sites_solution_hydrogens geom
_atom_sites_solution_primary iterative
_audit_creation_date 2021-03-18
_audit_creation_method
;
Olex2 1.2
(compiled 2018.05.29 svn.r3508 for OlexSys, GUI svn.r5506)
;
_cell_angle_alpha 90
_cell_angle_beta 90
_cell_angle_gamma 90
_cell_formula_units_Z 4
_cell_length_a 10.9276(7)
_cell_length_b 12.2037(7)
_cell_length_c 21.9741(13)
_cell_measurement_reflns_used 1966
_cell_measurement_temperature 293(2)
_cell_measurement_theta_max 22.0220
_cell_measurement_theta_min 3.4560
_cell_volume 2930.4(3)
_computing_cell_refinement
;
CrysAlisPro, Agilent Technologies,
Version 1.171.37.34 (release 22-05-2014 CrysAlis171 .NET)
(compiled May 22 2014,16:03:01)
;
_computing_data_collection
;
CrysAlisPro, Agilent Technologies,
Version 1.171.37.34 (release 22-05-2014 CrysAlis171 .NET)
(compiled May 22 2014,16:03:01)
;
_computing_data_reduction
;
CrysAlisPro, Agilent Technologies,
Version 1.171.37.34 (release 22-05-2014 CrysAlis171 .NET)
(compiled May 22 2014,16:03:01)
;
_computing_molecular_graphics 'Olex2 (Dolomanov et al., 2009)'
_computing_publication_material 'Olex2 (Dolomanov et al., 2009)'
_computing_structure_refinement 'ShelXL (Sheldrick, 2015)'
_computing_structure_solution 'olex2.solve (Bourhis et al., 2015)'
_diffrn_ambient_temperature 293.15
_diffrn_detector 'CCD plate'
_diffrn_detector_area_resol_mean 16.0874
_diffrn_detector_type Eos
_diffrn_measured_fraction_theta_full 0.998
_diffrn_measured_fraction_theta_max 0.998
_diffrn_measurement_details
;
#__ type_ start__ end____ width___ exp.time_
  1 omega  -11.00   18.40   0.7000    3.0000
omega____ theta____ kappa____ phi______ frames
    -      -15.6336  -99.0000    0.0000 42

#__ type_ start__ end____ width___ exp.time_
  2 omega  -83.00   -2.50   0.7000    3.0000
omega____ theta____ kappa____ phi______ frames
    -      -15.6336  -77.0000  -60.0000 115

#__ type_ start__ end____ width___ exp.time_
  3 omega  -16.00   22.50   0.7000    3.0000
omega____ theta____ kappa____ phi______ frames
    -      -15.6336  -99.0000 -180.0000 55
;
_diffrn_measurement_device 'four-circle diffractometer'
_diffrn_measurement_device_type 'Xcalibur, Eos'
_diffrn_measurement_method '\w scans'
_diffrn_orient_matrix_UB_11 0.0390383000
_diffrn_orient_matrix_UB_12 0.0380722000
_diffrn_orient_matrix_UB_13 -0.0148017000
_diffrn_orient_matrix_UB_21 0.0146930000
_diffrn_orient_matrix_UB_22 0.0238540000
_diffrn_orient_matrix_UB_23 0.0284881000
_diffrn_orient_matrix_UB_31 0.0497037000
_diffrn_orient_matrix_UB_32 -0.0369590000
_diffrn_orient_matrix_UB_33 0.0031713000
_diffrn_radiation_monochromator graphite
_diffrn_radiation_probe x-ray
_diffrn_radiation_type MoK\a
_diffrn_radiation_wavelength 0.71073
_diffrn_reflns_av_R_equivalents 0.0211
_diffrn_reflns_av_unetI/netI 0.0553
_diffrn_reflns_Laue_measured_fraction_full 0.998
_diffrn_reflns_Laue_measured_fraction_max 0.998
_diffrn_reflns_limit_h_max 6
_diffrn_reflns_limit_h_min -13
_diffrn_reflns_limit_k_max 15
_diffrn_reflns_limit_k_min -10
_diffrn_reflns_limit_l_max 27
_diffrn_reflns_limit_l_min -15
_diffrn_reflns_number 9024
_diffrn_reflns_point_group_measured_fraction_full 0.947
_diffrn_reflns_point_group_measured_fraction_max 0.934
_diffrn_reflns_theta_full 25.242
_diffrn_reflns_theta_max 26.357
_diffrn_reflns_theta_min 3.114
_diffrn_source 'Enhance (Mo) X-ray Source'
_exptl_absorpt_coefficient_mu 0.083
_exptl_absorpt_correction_T_max 1.00000
_exptl_absorpt_correction_T_min 0.97017
_exptl_absorpt_correction_type multi-scan
_exptl_absorpt_process_details
;
CrysAlisPro, Agilent Technologies,
Version 1.171.37.34 (release 22-05-2014 CrysAlis171 .NET)
(compiled May 22 2014,16:03:01)
Empirical absorption correction using spherical harmonics,
 implemented in SCALE3 ABSPACK scaling algorithm.
;
_exptl_crystal_density_diffrn 1.189
_exptl_crystal_density_method 'not measured'
_exptl_crystal_description
;
;
_exptl_crystal_F_000 1128
_exptl_crystal_size_max 0.35
_exptl_crystal_size_mid 0.3
_exptl_crystal_size_min 0.25
_refine_diff_density_max 0.697
_refine_diff_density_min -0.187
_refine_diff_density_rms 0.040
_refine_ls_abs_structure_details
;
 Flack x determined using 1052 quotients [(I+)-(I-)]/[(I+)+(I-)]
 (Parsons, Flack and Wagner, Acta Cryst. B69 (2013) 249-259).
;
_refine_ls_abs_structure_Flack 0.4(7)
_refine_ls_extinction_method none
_refine_ls_goodness_of_fit_ref 1.035
_refine_ls_hydrogen_treatment constr
_refine_ls_matrix_type full
_refine_ls_number_parameters 357
_refine_ls_number_reflns 5601
_refine_ls_number_restraints 2
_refine_ls_restrained_S_all 1.042
_refine_ls_R_factor_all 0.1041
_refine_ls_R_factor_gt 0.0668
_refine_ls_shift/su_max 0.001
_refine_ls_shift/su_mean 0.000
_refine_ls_structure_factor_coef Fsqd
_refine_ls_weighting_details 'w=1/[\s^2^(Fo^2^)+(0.0856P)^2^+0.2811P] where P=(Fo^2^+2Fc^2^)/3'
_refine_ls_weighting_scheme calc
_refine_ls_wR_factor_gt 0.1561
_refine_ls_wR_factor_ref 0.1816
_reflns_Friedel_coverage 0.661
_reflns_Friedel_fraction_full 0.882
_reflns_Friedel_fraction_max 0.851
_reflns_number_gt 3674
_reflns_number_total 5601
_reflns_threshold_expression 'I > 2\s(I)'
_cod_data_source_file np0c01363_si_002.cif
_cod_data_source_block 210317_s2_xy
_cod_database_code 1562814
_shelx_shelxl_version_number 2018/3
_chemical_oxdiff_formula c12h12n2o3
_shelx_space_group_comment
;
The symmetry employed for this shelxl refinement is uniquely defined
by the following loop, which should always be used as a source of
symmetry information in preference to the above space-group names.
They are only intended as comments.
;
_shelx_estimated_absorpt_t_max 0.980
_shelx_estimated_absorpt_t_min 0.971
_reflns_odcompleteness_completeness 99.68
_reflns_odcompleteness_iscentric 1
_reflns_odcompleteness_theta 26.32
_olex2_refinement_description
;
1. Fixed Uiso
 At 1.2 times of:
  All C(H) groups, All C(H,H) groups
 At 1.5 times of:
  All C(H,H,H) groups
2. Restrained distances
 C10-C9A = C10-C9
 1.55 with sigma of 0.02
3. Uiso/Uaniso restraints and constraints
Uanis(C9) = Uanis(C9A)
Uanis(C8A) = Uanis(C8)
4. Others
 Sof(C8)=Sof(H8A)=Sof(H8B)=Sof(H10A)=Sof(C9A)=Sof(H9AA)=Sof(H9AB)=1-FVAR(1)
 Sof(C9)=Sof(H9A)=Sof(H9B)=Sof(H10)=Sof(C8A)=Sof(H8AA)=Sof(H8AB)=FVAR(1)
5.a Ternary CH refined with riding coordinates:
 C3(H3), C4(H4), C5(H5), C6(H6), C10(H10), C10(H10A), C12(H12), C13(H13),
 C14(H14)
5.b Secondary CH2 refined with riding coordinates:
 C2(H2A,H2B), C8(H8A,H8B), C9(H9A,H9B), C8A(H8AA,H8AB), C9A(H9AA,H9AB)
5.c Aromatic/amide H refined with riding coordinates:
 C21(H21), C22(H22), C23(H23), C24(H24), C25(H25)
5.d Idealised Me refined as rotating group:
 C17(H17A,H17B,H17C), C18(H18A,H18B,H18C), C27(H27A,H27B,H27C), C28(H28A,H28B,
 H28C), C29(H29A,H29B,H29C), C30(H30A,H30B,H30C), C31(H31A,H31B,H31C)
;
_olex2_submission_special_instructions 'No special instructions were received'

loop_
_space_group_symop_operation_xyz
'x, y, z'
'-x+1/2, -y, z+1/2'
'x+1/2, -y+1/2, -z'
'-x, y+1/2, -z+1/2'

loop_
_atom_site_label
_atom_site_type_symbol
_atom_site_fract_x
_atom_site_fract_y
_atom_site_fract_z
_atom_site_U_iso_or_equiv
_atom_site_adp_type
_atom_site_occupancy
_atom_site_site_symmetry_order
_atom_site_calc_flag
_atom_site_refinement_flags_posn
_atom_site_refinement_flags_adp
_atom_site_refinement_flags_occupancy
_atom_site_disorder_assembly
_atom_site_disorder_group
O6 O 0.0655(5) 0.3053(4) 0.3684(2) 0.1087(17) Uani 1 1 d . . . . .
C1 C 0.0850(4) 0.6467(3) 0.47905(19) 0.0445(10) Uani 1 1 d . . . . .
C2 C 0.0376(4) 0.7467(3) 0.4445(2) 0.0510(11) Uani 1 1 d . . . . .
H2A H 0.065680 0.813644 0.463813 0.061 Uiso 1 1 calc R . . . .
H2B H -0.051202 0.746987 0.444016 0.061 Uiso 1 1 calc R . . . .
C3 C 0.0881(4) 0.7383(4) 0.3794(2) 0.0553(12) Uani 1 1 d . . . . .
H3 H 0.169543 0.771953 0.378800 0.066 Uiso 1 1 calc R . . . .
C4 C 0.1034(4) 0.6152(4) 0.3708(2) 0.0495(11) Uani 1 1 d . . . . .
H4 H 0.156193 0.597102 0.336206 0.059 Uiso 1 1 calc R . . . .
C5 C 0.1587(4) 0.5797(3) 0.43190(19) 0.0447(10) Uani 1 1 d . . . . .
H5 H 0.242448 0.608335 0.432784 0.054 Uiso 1 1 calc R . . . .
C6 C 0.1681(4) 0.4567(3) 0.44262(19) 0.0487(10) Uani 1 1 d . . . . .
H6 H 0.085663 0.426110 0.446790 0.058 Uiso 1 1 calc R . . . .
C7 C 0.2474(5) 0.4191(4) 0.4973(2) 0.0602(13) Uani 1 1 d . . . . .
C8 C 0.210(2) 0.293(3) 0.5013(16) 0.076(5) Uani 0.480(12) 1 d . . P A 1
H8A H 0.124877 0.287358 0.512746 0.092 Uiso 0.480(12) 1 calc R . P A 1
H8B H 0.220110 0.259667 0.461554 0.092 Uiso 0.480(12) 1 calc R . P A 1
C9 C 0.2891(15) 0.2318(11) 0.5478(6) 0.080(3) Uani 0.520(12) 1 d D . P A 1
H9A H 0.266422 0.154941 0.548117 0.097 Uiso 0.520(12) 1 calc R . P A 1
H9B H 0.374602 0.236918 0.536217 0.097 Uiso 0.520(12) 1 calc R . P A 1
C10 C 0.2729(8) 0.2767(5) 0.6066(3) 0.109(3) Uani 1 1 d D . . . .
H10 H 0.347657 0.260250 0.629491 0.130 Uiso 0.520(12) 1 calc R . P A 1
H10A H 0.350085 0.245188 0.621078 0.130 Uiso 0.480(12) 1 calc R . P A 2
C11 C 0.1831(6) 0.3151(4) 0.6509(3) 0.0691(15) Uani 1 1 d . . . . .
C12 C 0.2524(5) 0.3972(4) 0.6122(2) 0.0627(13) Uani 1 1 d . . . . .
H12 H 0.317393 0.436708 0.633699 0.075 Uiso 1 1 calc R . . . .
C13 C 0.1953(4) 0.4599(4) 0.5594(2) 0.0519(11) Uani 1 1 d . . . . .
H13 H 0.107345 0.444377 0.559622 0.062 Uiso 1 1 calc R . . . .
C14 C 0.2120(4) 0.5835(4) 0.5756(2) 0.0534(11) Uani 1 1 d . . . . .
H14 H 0.300042 0.594106 0.581530 0.064 Uiso 1 1 calc R . . . .
C15 C 0.1725(4) 0.6718(4) 0.5317(2) 0.0488(11) Uani 1 1 d . . . . .
C16 C -0.0921(4) 0.6177(4) 0.5424(2) 0.0530(12) Uani 1 1 d . . . . .
C17 C -0.1906(5) 0.5367(4) 0.5563(3) 0.0708(15) Uani 1 1 d . . . . .
H17A H -0.253993 0.542112 0.526177 0.106 Uiso 1 1 calc GR . . . .
H17B H -0.224195 0.551799 0.595755 0.106 Uiso 1 1 calc GR . . . .
H17C H -0.156957 0.464002 0.555829 0.106 Uiso 1 1 calc GR . . . .
C18 C 0.0086(6) 0.7971(4) 0.3330(2) 0.0759(16) Uani 1 1 d . . . . .
H18A H -0.072661 0.767142 0.334036 0.114 Uiso 1 1 calc GR . . . .
H18B H 0.042624 0.787329 0.293082 0.114 Uiso 1 1 calc GR . . . .
H18C H 0.005503 0.873771 0.342521 0.114 Uiso 1 1 calc GR . . . .
C19 C -0.0585(5) 0.5391(4) 0.3104(2) 0.0618(13) Uani 1 1 d . . . . .
C20 C -0.1919(5) 0.5265(4) 0.3098(3) 0.0634(14) Uani 1 1 d . . . . .
C21 C -0.2490(7) 0.4924(6) 0.2572(3) 0.099(2) Uani 1 1 d . . . . .
H21 H -0.203349 0.473567 0.223074 0.119 Uiso 1 1 calc R . . . .
C22 C -0.3754(8) 0.4865(7) 0.2560(5) 0.122(3) Uani 1 1 d . . . . .
H22 H -0.413542 0.463418 0.220413 0.147 Uiso 1 1 calc R . . . .
C23 C -0.4445(8) 0.5125(8) 0.3037(6) 0.131(4) Uani 1 1 d . . . . .
H23 H -0.529228 0.506547 0.301582 0.157 Uiso 1 1 calc R . . . .
C24 C -0.3894(7) 0.5479(7) 0.3555(4) 0.115(3) Uani 1 1 d . . . . .
H24 H -0.436860 0.568775 0.388622 0.138 Uiso 1 1 calc R . . . .
C25 C -0.2623(5) 0.5532(5) 0.3592(3) 0.0808(17) Uani 1 1 d . . . . .
H25 H -0.225172 0.574804 0.395328 0.097 Uiso 1 1 calc R . . . .
C26 C 0.1623(6) 0.3408(5) 0.3542(3) 0.0702(15) Uani 1 1 d . . . . .
C27 C 0.2291(6) 0.3133(6) 0.2967(3) 0.098(2) Uani 1 1 d . . . . .
H27A H 0.197586 0.357088 0.263951 0.147 Uiso 1 1 calc GR . . . .
H27B H 0.217755 0.237117 0.287400 0.147 Uiso 1 1 calc GR . . . .
H27C H 0.314734 0.328127 0.301861 0.147 Uiso 1 1 calc GR . . . .
C28 C 0.3817(4) 0.4559(6) 0.4892(3) 0.0808(17) Uani 1 1 d . . . . .
H28A H 0.384919 0.534387 0.486292 0.121 Uiso 1 1 calc GR . . . .
H28B H 0.414364 0.424241 0.452627 0.121 Uiso 1 1 calc GR . . . .
H28C H 0.429117 0.432125 0.523456 0.121 Uiso 1 1 calc GR . . . .
C29 C 0.0502(7) 0.2969(7) 0.6407(4) 0.121(3) Uani 1 1 d . . . . .
H29A H 0.007609 0.365478 0.643847 0.182 Uiso 1 1 calc GR . . . .
H29B H 0.019453 0.247083 0.670894 0.182 Uiso 1 1 calc GR . . . .
H29C H 0.037738 0.266436 0.600955 0.182 Uiso 1 1 calc GR . . . .
C30 C 0.2162(7) 0.3125(6) 0.7173(3) 0.104(2) Uani 1 1 d . . . . .
H30A H 0.302144 0.326684 0.721909 0.156 Uiso 1 1 calc GR . . . .
H30B H 0.197355 0.241594 0.733783 0.156 Uiso 1 1 calc GR . . . .
H30C H 0.170327 0.367448 0.738646 0.156 Uiso 1 1 calc GR . . . .
C31 C 0.1519(6) 0.6086(5) 0.6378(2) 0.0763(16) Uani 1 1 d . . . . .
H31A H 0.068209 0.584848 0.637251 0.114 Uiso 1 1 calc GR . . . .
H31B H 0.155070 0.686030 0.645383 0.114 Uiso 1 1 calc GR . . . .
H31C H 0.195326 0.570531 0.669350 0.114 Uiso 1 1 calc GR . . . .
C8A C 0.266(2) 0.291(3) 0.4928(15) 0.076(5) Uani 0.520(12) 1 d . . P A 2
H8AA H 0.230697 0.265751 0.454660 0.092 Uiso 0.520(12) 1 calc R . P A 2
H8AB H 0.352568 0.275309 0.491721 0.092 Uiso 0.520(12) 1 calc R . P A 2
C9A C 0.2087(17) 0.2269(12) 0.5441(7) 0.080(3) Uani 0.480(12) 1 d D . P A 2
H9AA H 0.226016 0.149325 0.539833 0.097 Uiso 0.480(12) 1 calc R . P A 2
H9AB H 0.120768 0.237375 0.544911 0.097 Uiso 0.480(12) 1 calc R . P A 2
O1 O -0.0152(2) 0.5765(2) 0.49945(13) 0.0455(7) Uani 1 1 d . . . . .
O7 O 0.2180(3) 0.7613(3) 0.53504(15) 0.0642(9) Uani 1 1 d . . . . .
O3 O -0.0167(3) 0.5676(2) 0.36563(14) 0.0543(8) Uani 1 1 d . . . . .
O5 O 0.2238(3) 0.4148(3) 0.38697(14) 0.0567(9) Uani 1 1 d . . . . .
O2 O -0.0796(3) 0.7064(3) 0.56498(17) 0.0700(10) Uani 1 1 d . . . . .
O4 O 0.0073(4) 0.5288(4) 0.26683(17) 0.0903(13) Uani 1 1 d . . . . .

loop_
_atom_site_aniso_label
_atom_site_aniso_U_11
_atom_site_aniso_U_22
_atom_site_aniso_U_33
_atom_site_aniso_U_23
_atom_site_aniso_U_13
_atom_site_aniso_U_12
O6 0.100(4) 0.115(3) 0.112(4) -0.051(3) 0.011(3) -0.040(3)
C1 0.041(2) 0.053(2) 0.039(2) -0.005(2) -0.001(2) -0.0070(19)
C2 0.051(2) 0.051(2) 0.052(3) -0.003(2) 0.002(2) 0.000(2)
C3 0.053(3) 0.062(3) 0.051(3) 0.003(2) 0.002(2) -0.008(2)
C4 0.043(2) 0.064(3) 0.041(3) -0.003(2) 0.003(2) 0.001(2)
C5 0.035(2) 0.059(2) 0.040(2) -0.006(2) 0.0008(19) -0.0069(19)
C6 0.044(2) 0.057(2) 0.045(2) -0.010(2) 0.002(2) -0.002(2)
C7 0.066(3) 0.056(3) 0.059(3) -0.001(3) -0.001(3) 0.004(2)
C8 0.105(16) 0.063(4) 0.062(9) 0.001(5) 0.002(14) 0.019(14)
C9 0.091(8) 0.061(4) 0.090(6) -0.001(4) 0.009(9) 0.013(7)
C10 0.147(7) 0.102(5) 0.078(5) 0.028(4) 0.013(5) 0.067(5)
C11 0.079(4) 0.068(3) 0.061(4) 0.011(3) -0.006(3) 0.008(3)
C12 0.051(3) 0.076(3) 0.061(3) 0.009(3) -0.014(3) 0.002(3)
C13 0.047(2) 0.061(3) 0.048(3) 0.001(2) -0.004(2) 0.000(2)
C14 0.054(3) 0.062(3) 0.045(3) -0.005(2) -0.007(2) -0.007(2)
C15 0.043(2) 0.062(3) 0.042(3) -0.007(2) 0.005(2) -0.007(2)
C16 0.050(3) 0.060(3) 0.049(3) 0.000(2) 0.000(2) 0.002(2)
C17 0.052(3) 0.078(3) 0.082(4) 0.006(3) 0.019(3) -0.002(2)
C18 0.094(4) 0.073(3) 0.061(3) 0.013(3) 0.004(3) 0.014(3)
C19 0.070(3) 0.068(3) 0.047(3) -0.007(3) -0.008(3) 0.005(3)
C20 0.070(3) 0.050(3) 0.071(4) 0.002(3) -0.023(3) 0.003(2)
C21 0.101(5) 0.099(4) 0.098(5) -0.011(4) -0.050(4) 0.000(4)
C22 0.091(6) 0.135(7) 0.141(8) -0.006(6) -0.072(6) -0.012(6)
C23 0.066(5) 0.129(7) 0.197(11) 0.035(7) -0.047(6) -0.023(5)
C24 0.067(4) 0.126(6) 0.151(8) 0.023(6) -0.011(5) -0.014(4)
C25 0.056(3) 0.089(4) 0.097(5) -0.004(4) -0.015(3) -0.003(3)
C26 0.074(4) 0.071(3) 0.065(4) -0.019(3) -0.009(3) 0.007(3)
C27 0.099(5) 0.126(5) 0.070(4) -0.042(4) -0.012(4) 0.020(4)
C28 0.045(3) 0.128(5) 0.070(4) -0.012(4) -0.007(3) 0.023(3)
C29 0.111(6) 0.133(6) 0.120(6) 0.053(5) -0.016(5) -0.043(5)
C30 0.129(6) 0.107(5) 0.077(5) 0.028(4) -0.003(4) 0.022(5)
C31 0.104(5) 0.082(4) 0.043(3) -0.006(3) -0.004(3) -0.009(3)
C8A 0.105(16) 0.063(4) 0.062(9) 0.001(5) 0.002(14) 0.019(14)
C9A 0.091(8) 0.061(4) 0.090(6) -0.001(4) 0.009(9) 0.013(7)
O1 0.0359(14) 0.0536(15) 0.0468(17) -0.0076(14) 0.0038(14) -0.0024(13)
O7 0.065(2) 0.063(2) 0.064(2) -0.0060(17) -0.0067(18) -0.0192(17)
O3 0.0507(18) 0.0690(19) 0.0434(18) -0.0044(16) -0.0063(15) -0.0077(15)
O5 0.0539(18) 0.0659(19) 0.0503(19) -0.0167(16) -0.0017(16) 0.0027(16)
O2 0.068(2) 0.076(2) 0.067(2) -0.021(2) 0.010(2) -0.0036(18)
O4 0.089(3) 0.127(3) 0.055(2) -0.032(2) -0.006(2) -0.003(3)

loop_
_atom_type_symbol
_atom_type_description
_atom_type_scat_dispersion_real
_atom_type_scat_dispersion_imag
_atom_type_scat_source
C C 0.0033 0.0016 'International Tables Vol C Tables 4.2.6.8 and 6.1.1.4'
H H 0.0000 0.0000 'International Tables Vol C Tables 4.2.6.8 and 6.1.1.4'
O O 0.0106 0.0060 'International Tables Vol C Tables 4.2.6.8 and 6.1.1.4'

loop_
_geom_angle_atom_site_label_1
_geom_angle_atom_site_label_2
_geom_angle_atom_site_label_3
_geom_angle
_geom_angle_site_symmetry_1
_geom_angle_site_symmetry_3
_geom_angle_publ_flag
C2 C1 C5 105.5(3) . . ?
C2 C1 C15 115.3(3) . . ?
C15 C1 C5 106.7(3) . . ?
O1 C1 C2 111.5(3) . . ?
O1 C1 C5 106.6(3) . . ?
O1 C1 C15 110.7(3) . . ?
C1 C2 C3 106.7(3) . . ?
C4 C3 C2 102.8(4) . . ?
C18 C3 C2 112.8(4) . . ?
C18 C3 C4 116.4(4) . . ?
C3 C4 C5 102.3(4) . . ?
O3 C4 C3 107.9(4) . . ?
O3 C4 C5 108.3(3) . . ?
C4 C5 C1 103.4(3) . . ?
C6 C5 C1 116.9(4) . . ?
C6 C5 C4 116.1(3) . . ?
C5 C6 C7 116.7(4) . . ?
O5 C6 C5 104.1(3) . . ?
O5 C6 C7 108.2(3) . . ?
C6 C7 C8 100.7(13) . . ?
C6 C7 C13 112.3(4) . . ?
C6 C7 C8A 108.3(13) . . ?
C13 C7 C8 99.7(12) . . ?
C13 C7 C8A 114.7(11) . . ?
C28 C7 C6 110.7(4) . . ?
C28 C7 C8 122.0(9) . . ?
C28 C7 C13 110.8(4) . . ?
C28 C7 C8A 99.3(9) . . ?
C9 C8 C7 111(2) . . ?
C10 C9 C8 110.4(14) . . ?
C9 C10 C11 144.9(10) . . ?
C9 C10 C12 118.3(7) . . ?
C11 C10 C12 61.8(4) . . ?
C11 C10 C9A 112.7(9) . . ?
C12 C10 C9A 111.4(7) . . ?
C10 C11 C12 60.2(4) . . ?
C10 C11 C29 120.6(6) . . ?
C10 C11 C30 118.6(6) . . ?
C29 C11 C12 120.2(5) . . ?
C29 C11 C30 112.2(6) . . ?
C30 C11 C12 116.0(5) . . ?
C10 C12 C11 58.0(4) . . ?
C10 C12 C13 119.6(5) . . ?
C11 C12 C13 123.7(4) . . ?
C7 C13 C14 117.8(4) . . ?
C12 C13 C7 110.8(4) . . ?
C12 C13 C14 105.4(4) . . ?
C15 C14 C13 120.7(4) . . ?
C15 C14 C31 107.6(4) . . ?
C31 C14 C13 110.1(4) . . ?
C14 C15 C1 121.3(4) . . ?
O7 C15 C1 119.1(4) . . ?
O7 C15 C14 119.4(4) . . ?
O1 C16 C17 110.1(4) . . ?
O2 C16 C17 126.5(5) . . ?
O2 C16 O1 123.5(4) . . ?
O3 C19 C20 111.9(5) . . ?
O4 C19 C20 125.2(5) . . ?
O4 C19 O3 122.8(5) . . ?
C21 C20 C19 119.4(6) . . ?
C25 C20 C19 121.8(5) . . ?
C25 C20 C21 118.8(6) . . ?
C20 C21 C22 119.0(8) . . ?
C23 C22 C21 122.6(8) . . ?
C22 C23 C24 119.0(8) . . ?
C23 C24 C25 120.4(9) . . ?
C20 C25 C24 120.1(7) . . ?
O6 C26 C27 125.1(6) . . ?
O6 C26 O5 123.7(5) . . ?
O5 C26 C27 111.1(5) . . ?
C9A C8A C7 114.5(16) . . ?
C8A C9A C10 104.9(15) . . ?
C16 O1 C1 117.4(3) . . ?
C19 O3 C4 119.1(4) . . ?
C26 O5 C6 118.6(4) . . ?

loop_
_geom_bond_atom_site_label_1
_geom_bond_atom_site_label_2
_geom_bond_distance
_geom_bond_site_symmetry_2
_geom_bond_publ_flag
O6 C26 1.184(7) . ?
C1 C2 1.527(6) . ?
C1 C5 1.546(6) . ?
C1 C15 1.531(6) . ?
C1 O1 1.461(5) . ?
C2 C3 1.537(6) . ?
C3 C4 1.523(7) . ?
C3 C18 1.520(7) . ?
C4 C5 1.534(6) . ?
C4 O3 1.440(5) . ?
C5 C6 1.523(6) . ?
C6 C7 1.552(6) . ?
C6 O5 1.458(5) . ?
C7 C8 1.59(4) . ?
C7 C13 1.560(7) . ?
C7 C28 1.545(7) . ?
C7 C8A 1.58(3) . ?
C8 C9 1.53(4) . ?
C9 C10 1.416(13) . ?
C10 C11 1.458(9) . ?
C10 C12 1.492(8) . ?
C10 C9A 1.658(15) . ?
C11 C12 1.517(8) . ?
C11 C29 1.486(9) . ?
C11 C30 1.504(8) . ?
C12 C13 1.524(6) . ?
C13 C14 1.560(6) . ?
C14 C15 1.509(7) . ?
C14 C31 1.547(7) . ?
C15 O7 1.203(5) . ?
C16 C17 1.494(7) . ?
C16 O1 1.359(5) . ?
C16 O2 1.199(5) . ?
C19 C20 1.465(8) . ?
C19 O3 1.343(6) . ?
C19 O4 1.204(6) . ?
C20 C21 1.377(7) . ?
C20 C25 1.371(8) . ?
C21 C22 1.383(11) . ?
C22 C23 1.330(12) . ?
C23 C24 1.358(12) . ?
C24 C25 1.393(9) . ?
C26 C27 1.498(8) . ?
C26 O5 1.337(6) . ?
C8A C9A 1.51(3) . ?

loop_
_geom_torsion_atom_site_label_1
_geom_torsion_atom_site_label_2
_geom_torsion_atom_site_label_3
_geom_torsion_atom_site_label_4
_geom_torsion
_geom_torsion_site_symmetry_1
_geom_torsion_site_symmetry_2
_geom_torsion_site_symmetry_3
_geom_torsion_site_symmetry_4
_geom_torsion_publ_flag
O6 C26 O5 C6 -1.5(8) . . . . ?
C1 C2 C3 C4 27.8(5) . . . . ?
C1 C2 C3 C18 153.9(4) . . . . ?
C1 C5 C6 C7 -69.7(5) . . . . ?
C1 C5 C6 O5 171.0(3) . . . . ?
C2 C1 C5 C4 -24.1(4) . . . . ?
C2 C1 C5 C6 -153.1(4) . . . . ?
C2 C1 C15 C14 170.8(4) . . . . ?
C2 C1 C15 O7 -15.2(6) . . . . ?
C2 C1 O1 C16 -66.6(5) . . . . ?
C2 C3 C4 C5 -42.6(4) . . . . ?
C2 C3 C4 O3 71.5(4) . . . . ?
C3 C4 C5 C1 41.5(4) . . . . ?
C3 C4 C5 C6 171.0(4) . . . . ?
C3 C4 O3 C19 102.5(5) . . . . ?
C4 C5 C6 C7 167.6(4) . . . . ?
C4 C5 C6 O5 48.4(5) . . . . ?
C5 C1 C2 C3 -2.2(4) . . . . ?
C5 C1 C15 C14 -72.5(5) . . . . ?
C5 C1 C15 O7 101.5(5) . . . . ?
C5 C1 O1 C16 178.8(3) . . . . ?
C5 C4 O3 C19 -147.4(4) . . . . ?
C5 C6 C7 C8 168.2(9) . . . . ?
C5 C6 C7 C13 63.0(5) . . . . ?
C5 C6 C7 C28 -61.4(5) . . . . ?
C5 C6 C7 C8A -169.3(9) . . . . ?
C5 C6 O5 C26 -120.5(4) . . . . ?
C6 C7 C8 C9 172.9(13) . . . . ?
C6 C7 C13 C12 164.3(4) . . . . ?
C6 C7 C13 C14 -74.3(5) . . . . ?
C6 C7 C8A C9A -115.6(19) . . . . ?
C7 C6 O5 C26 114.6(4) . . . . ?
C7 C8 C9 C10 61.2(18) . . . . ?
C7 C13 C14 C15 52.4(6) . . . . ?
C7 C13 C14 C31 178.7(4) . . . . ?
C7 C8A C9A C10 -58(2) . . . . ?
C8 C7 C13 C12 58.4(12) . . . . ?
C8 C7 C13 C14 179.8(11) . . . . ?
C8 C9 C10 C11 46(2) . . . . ?
C8 C9 C10 C12 -34.7(19) . . . . ?
C9 C10 C11 C12 -100.1(13) . . . . ?
C9 C10 C11 C29 9.4(15) . . . . ?
C9 C10 C11 C30 154.7(12) . . . . ?
C9 C10 C12 C11 139.9(11) . . . . ?
C9 C10 C12 C13 26.6(12) . . . . ?
C10 C11 C12 C13 106.5(6) . . . . ?
C10 C12 C13 C7 -40.6(7) . . . . ?
C10 C12 C13 C14 -169.0(5) . . . . ?
C11 C10 C12 C13 -113.4(5) . . . . ?
C11 C10 C9A C8A 124.9(11) . . . . ?
C11 C12 C13 C7 -109.9(5) . . . . ?
C11 C12 C13 C14 121.7(5) . . . . ?
C12 C10 C11 C29 109.5(6) . . . . ?
C12 C10 C11 C30 -105.2(6) . . . . ?
C12 C10 C9A C8A 57.6(14) . . . . ?
C12 C13 C14 C15 176.5(4) . . . . ?
C12 C13 C14 C31 -57.2(5) . . . . ?
C13 C7 C8 C9 -72.0(14) . . . . ?
C13 C7 C8A C9A 11(2) . . . . ?
C13 C14 C15 C1 16.9(6) . . . . ?
C13 C14 C15 O7 -157.0(4) . . . . ?
C15 C1 C2 C3 115.3(4) . . . . ?
C15 C1 C5 C4 -147.2(3) . . . . ?
C15 C1 C5 C6 83.8(4) . . . . ?
C15 C1 O1 C16 63.2(4) . . . . ?
C17 C16 O1 C1 178.3(4) . . . . ?
C18 C3 C4 C5 -166.4(4) . . . . ?
C18 C3 C4 O3 -52.3(5) . . . . ?
C19 C20 C21 C22 -176.5(7) . . . . ?
C19 C20 C25 C24 175.2(6) . . . . ?
C20 C19 O3 C4 -161.3(4) . . . . ?
C20 C21 C22 C23 0.0(14) . . . . ?
C21 C20 C25 C24 -1.4(9) . . . . ?
C21 C22 C23 C24 1.0(15) . . . . ?
C22 C23 C24 C25 -2.2(14) . . . . ?
C23 C24 C25 C20 2.5(11) . . . . ?
C25 C20 C21 C22 0.2(9) . . . . ?
C27 C26 O5 C6 175.9(4) . . . . ?
C28 C7 C8 C9 50(2) . . . . ?
C28 C7 C13 C12 -71.3(5) . . . . ?
C28 C7 C13 C14 50.0(6) . . . . ?
C28 C7 C8A C9A 128.8(17) . . . . ?
C29 C11 C12 C10 -110.2(7) . . . . ?
C29 C11 C12 C13 -3.7(8) . . . . ?
C30 C11 C12 C10 109.5(7) . . . . ?
C30 C11 C12 C13 -144.0(5) . . . . ?
C31 C14 C15 C1 -110.5(5) . . . . ?
C31 C14 C15 O7 75.5(5) . . . . ?
C8A C7 C13 C12 40.1(12) . . . . ?
C8A C7 C13 C14 161.5(12) . . . . ?
C9A C10 C11 C12 -103.0(7) . . . . ?
C9A C10 C11 C29 6.5(9) . . . . ?
C9A C10 C11 C30 151.8(8) . . . . ?
C9A C10 C12 C11 105.1(9) . . . . ?
C9A C10 C12 C13 -8.3(10) . . . . ?
O1 C1 C2 C3 -117.5(4) . . . . ?
O1 C1 C5 C4 94.5(4) . . . . ?
O1 C1 C5 C6 -34.5(5) . . . . ?
O1 C1 C15 C14 43.1(5) . . . . ?
O1 C1 C15 O7 -142.9(4) . . . . ?
O3 C4 C5 C1 -72.3(4) . . . . ?
O3 C4 C5 C6 57.2(5) . . . . ?
O3 C19 C20 C21 -176.9(5) . . . . ?
O3 C19 C20 C25 6.5(7) . . . . ?
O5 C6 C7 C8 -74.8(9) . . . . ?
O5 C6 C7 C13 180.0(4) . . . . ?
O5 C6 C7 C28 55.6(5) . . . . ?
O5 C6 C7 C8A -52.3(9) . . . . ?
O2 C16 O1 C1 -2.0(6) . . . . ?
O4 C19 C20 C21 5.1(8) . . . . ?
O4 C19 C20 C25 -171.5(6) . . . . ?
O4 C19 O3 C4 16.7(7) . . . . ?
